data_2012631
loop_
_publ_author_name
'Odoko, Mamiko'
'Kusano, Ai'
'Oya, Naomi'
'Okabe, Nobuo'

_publ_section_title
;
 A lithium complex of pyridine-2,6-dicarboxylic acid
;
_journal_issue 4
_journal_name_full 'Acta Crystallographica Section C'
_journal_page_first m215
_journal_page_last m216
_journal_paper_doi 10.1107/S0108270102002718
_journal_volume 58
_journal_year 2002
_chemical_formula_iupac '[Li (C7 H4 N O4) H2 O]'
_chemical_formula_moiety 'C7 H6 Li1 N1 O5'
_chemical_formula_sum 'C7 H6 Li N O5'
_chemical_formula_weight 191.069
_chemical_name_systematic
;
catena-poly[[(6-carboxypyridine-2-carboxylato-\k^3^O,N,O')lithium(I)]-\m-
aqua-\k^2^O:O]
;
_space_group_IT_number 11
_symmetry_cell_setting monoclinic
_symmetry_space_group_name_Hall '-P 2yb'
_symmetry_space_group_name_H-M 'P 1 21/m 1'
_cell_angle_alpha 90
_cell_angle_beta 99.50(2)
_cell_angle_gamma 90
_cell_formula_units_Z 2
_cell_length_a 3.513(2)
_cell_length_b 11.802(2)
_cell_length_c 9.1910(10)
_cell_measurement_reflns_used 25
_cell_measurement_temperature 296.2
_cell_measurement_theta_max 14.8
_cell_measurement_theta_min 13.5
_cell_volume 375.8(2)
_computing_cell_refinement 'MSC/AFC Diffractometer Control Software'
_computing_data_collection
;MSC/AFC Diffractometer Control Software (Molecular Structure Corporation,
 1992)
;
_computing_data_reduction 'TEXSAN (Molecular Structure Corporation, 2000)'
_computing_molecular_graphics 'ORTEPII (Johnson, 1976)'
_computing_publication_material TEXSAN
_computing_structure_refinement 'SHELXL97 (Sheldrick, 1997)'
_computing_structure_solution 'MITHRIL90 (Gilmore, 1990)'
_diffrn_measured_fraction_theta_full 1.00
_diffrn_measured_fraction_theta_max 1.00
_diffrn_measurement_device_type 'Rigaku AFC-5R'
_diffrn_measurement_method \w/2\q
_diffrn_radiation_type 'Mo K\a'
_diffrn_radiation_wavelength 0.71073
_diffrn_reflns_av_R_equivalents 0.024
_diffrn_reflns_limit_h_max 4
_diffrn_reflns_limit_h_min 0
_diffrn_reflns_limit_k_max 15
_diffrn_reflns_limit_k_min 0
_diffrn_reflns_limit_l_max 11
_diffrn_reflns_limit_l_min -11
_diffrn_reflns_number 1056
_diffrn_reflns_theta_full 27.5
_diffrn_reflns_theta_max 27.5
_diffrn_standards_decay_% <1
_diffrn_standards_interval_count 150
_diffrn_standards_number 3
_exptl_absorpt_coefficient_mu 0.143
_exptl_absorpt_correction_T_max 0.986
_exptl_absorpt_correction_T_min 0.966
_exptl_absorpt_correction_type \y-scan
_exptl_absorpt_process_details '(North et al., 1968)'
_exptl_crystal_colour colourless
_exptl_crystal_density_diffrn 1.689
_exptl_crystal_density_meas ?
_exptl_crystal_density_method 'not measured'
_exptl_crystal_description plate
_exptl_crystal_F_000 196.0
_exptl_crystal_size_max 0.4
_exptl_crystal_size_mid 0.2
_exptl_crystal_size_min 0.1
_refine_diff_density_max 0.60
_refine_diff_density_min -0.58
_refine_ls_extinction_coef 0.068
_refine_ls_extinction_expression Fc^*^=kFc[1+0.001xFc^2^\l^3^/sin(2\q)]^-1/4^
_refine_ls_extinction_method 'SHELXL97 (Sheldrick, 1997)'
_refine_ls_goodness_of_fit_ref 1.153
_refine_ls_hydrogen_treatment noref
_refine_ls_number_parameters 71
_refine_ls_number_reflns 910
_refine_ls_R_factor_gt 0.068
_refine_ls_shift/su_max <0.001
_refine_ls_structure_factor_coef Fsqd
_refine_ls_weighting_details 'w = 1/[\s^2^(Fo^2^) + (0.1419P)^2^+0.0837P] where P=(Fo^2^+2Fc^2^)/3'
_refine_ls_weighting_scheme calc
_refine_ls_wR_factor_ref 0.235
_reflns_number_gt 598
_reflns_number_total 910
_reflns_threshold_expression I>2\s(I)
_cod_data_source_file gg1090.cif
_cod_data_source_block I
_cod_depositor_comments
;
The following automatic conversions were performed:

'_exptl_crystal_density_meas' value 'not measured' was changed to '?'
- the value is perceived as not measured.

Automatic conversion script
Id: cif_fix_values 3008 2015-01-20 13:52:24Z robertas 
;
_cod_original_sg_symbol_H-M 'P 21/m'
_cod_original_formula_sum 'C7 H6 Li1 N1 O5'
_cod_database_code 2012631
_cod_database_fobs_code 2012631

loop_
_symmetry_equiv_pos_as_xyz
x,y,z
-x,1/2+y,-z
-x,-y,-z
x,1/2-y,z

loop_
_atom_site_label
_atom_site_fract_x
_atom_site_fract_y
_atom_site_fract_z
_atom_site_U_iso_or_equiv
_atom_site_adp_type
_atom_site_calc_flag
_atom_site_refinement_flags
_atom_site_occupancy
_atom_site_disorder_assembly
_atom_site_disorder_group
_atom_site_type_symbol
O1 0.0873(7) 0.0743(2) 0.4201(2) 0.0298(7) Uani d . 1.00 . . O
O2 0.2198(8) -0.0463(2) 0.2461(3) 0.0350(8) Uani d . 1.00 . . O
O3 -0.3120(10) 0.2500 0.6018(3) 0.0277(9) Uani d S 1.00 . . O
N1 0.1950(10) 0.2500 0.2711(4) 0.0190(9) Uani d S 1.00 . . N
C1 0.2265(9) 0.1522(2) 0.2009(3) 0.0210(7) Uani d . 1.00 . . C
C2 0.2884(10) 0.1484(3) 0.0563(4) 0.0255(8) Uani d . 1.00 . . C
C3 0.322(2) 0.2500 -0.0158(5) 0.0280(10) Uani d S 1.00 . . C
C4 0.1783(10) 0.0491(3) 0.2936(3) 0.0234(8) Uani d . 1.00 . . C
Li1 0.127(3) 0.2500 0.4837(9) 0.033(2) Uani d S 1.00 . . Li
H1 0.3052 0.0812 0.0095 0.0232 Uiso calc . 1.00 . . H
H2 0.3393 0.2500 -0.1124 0.0482 Uiso calc S 1.00 . . H
H3 -0.1908 0.0697 0.4100 0.0482 Uiso calc P 0.50 . . H
H4 -0.2709 0.1999 0.6650 0.0482 Uiso calc . 1.00 . . H

loop_
_atom_site_aniso_label
_atom_site_aniso_U_11
_atom_site_aniso_U_22
_atom_site_aniso_U_33
_atom_site_aniso_U_12
_atom_site_aniso_U_13
_atom_site_aniso_U_23
O1 0.050(2) 0.0130(10) 0.0290(10) -0.0030(10) 0.0150(10) 0.0006(9)
O2 0.062(2) 0.0090(10) 0.0350(10) 0.0020(10) 0.0120(10) -0.0029(9)
O3 0.042(2) 0.014(2) 0.028(2) 0.0000 0.0080(10) 0.0000
N1 0.030(2) 0.009(2) 0.019(2) 0.0000 0.0060(10) 0.0000
C1 0.0220(10) 0.0120(10) 0.028(2) 0.0010(10) 0.0040(10) -0.0010(10)
C2 0.030(2) 0.019(2) 0.028(2) 0.0030(10) 0.0070(10) -0.0030(10)
C3 0.034(3) 0.027(3) 0.023(2) 0.0000 0.006(2) 0.0000
C4 0.032(2) 0.013(2) 0.0250(10) 0.0000(10) 0.0050(10) 0.0000(10)
Li1 0.045(5) 0.025(4) 0.031(4) 0.0000 0.011(4) 0.0000

loop_
_atom_type_symbol
_atom_type_description
_atom_type_scat_dispersion_real
_atom_type_scat_dispersion_imag
_atom_type_scat_source
C C 0.003 0.002
;International Tables for Crystallography
(1992, Vol. C, Tables 4.2.6.8 and 6.1.1.4)
;
H H 0.000 0.000
;International Tables for Crystallography
(1992, Vol. C, Table 6.1.1.4)
;
O O 0.011 0.006
;International Tables for Crystallography
(1992, Vol. C, Tables 4.2.6.8 and 6.1.1.4)
;
N N 0.006 0.003
;International Tables for Crystallography
(1992, Vol. C, Tables 4.2.6.8 and 6.1.1.4)
;
Li Li 0.000 0.000
;International Tables for Crystallography
(1992, Vol. C, Tables 4.2.6.8 and 6.1.1.4)
;

loop_
_geom_angle_atom_site_label_1
_geom_angle_atom_site_label_2
_geom_angle_atom_site_label_3
_geom_angle_site_symmetry_1
_geom_angle_site_symmetry_3
_geom_angle
_geom_angle_publ_flag
C4 O1 Li1 . . 116.9(3) yes
C4 O1 H3 . . 107.3 no
Li1 O1 H3 . . 95.7 no
Li1 O3 Li1 . 1_455 117.3(4) yes
Li1 O3 H4 . . 108.3 no
Li1 O3 H4 . 4_555 108.3 no
Li1 O3 H4 1_455 . 114.1 no
Li1 O3 H4 1_455 4_555 114.1 no
H4 O3 H4 . 4_555 91.6 no
C1 N1 C1 . 4_555 119.5(4) no
C1 N1 Li1 . . 120.2(2) yes
C1 N1 Li1 4_555 . 120.2(2) no
N1 C1 C2 . . 122.1(3) no
N1 C1 C4 . . 113.4(3) no
C2 C1 C4 . . 124.5(3) no
C1 C2 C3 . . 118.1(3) no
C1 C2 H1 . . 121.1 no
C3 C2 H1 . . 120.7 no
C2 C3 C2 . 4_555 120.0(4) no
C2 C3 H2 . . 119.8 no
C2 C3 H2 4_555 . 119.8 no
O1 C4 O2 . . 126.5(3) no
O1 C4 C1 . . 113.0(3) yes
O2 C4 C1 . . 120.5(3) no
O1 Li1 O1 . 4_555 148.8(4) yes
O1 Li1 O3 . . 97.1(3) yes
O1 Li1 O3 . 1_655 98.9(3) yes
O1 Li1 N1 . . 75.4(2) yes
O1 Li1 O3 4_555 . 97.1(3) no
O1 Li1 O3 4_555 1_655 98.9(3) no
O1 Li1 N1 4_555 . 75.4(2) no
O3 Li1 O3 . 1_655 117.3(4) no
O3 Li1 N1 . . 138.0(5) no
O3 Li1 N1 1_655 . 104.7(5) no

loop_
_geom_bond_atom_site_label_1
_geom_bond_atom_site_label_2
_geom_bond_site_symmetry_1
_geom_bond_site_symmetry_2
_geom_bond_distance
_geom_bond_publ_flag
O1 C4 . . 1.290(4) yes
O1 Li1 . . 2.152(3) yes
O1 H3 . . 0.967 no
O2 C4 . . 1.225(4) yes
O3 Li1 . . 2.030(10) yes
O3 Li1 . 1_455 2.085(10) yes
O3 H4 . . 0.825 no
O3 H4 . 4_555 0.825 no
N1 C1 . . 1.336(4) yes
N1 C1 . 4_555 1.336(4) yes
N1 Li1 . . 2.007(10) yes
C1 C2 . . 1.382(5) yes
C1 C4 . . 1.511(4) yes
C2 C3 . . 1.385(4) yes
C2 H1 . . 0.908 no
C3 H2 . . 0.900 no

loop_
_geom_contact_atom_site_label_1
_geom_contact_atom_site_label_2
_geom_contact_distance
_geom_contact_site_symmetry_2
O1 O3 3.220(3) 1_655
O1 C4 3.275(4) 3_556
O1 O2 3.432(4) 3_556
O1 O1 3.498(5) 3_656
O1 O1 3.513(2) 1_655
O2 O3 2.773(3) 2_546
O2 C2 3.275(4) 3_555
O2 C4 3.509(5) 1_655
O2 O2 3.513(2) 1_655
O2 C3 3.542(4) 2_545
O3 O3 3.513(5) 1_655
N1 N1 3.513(5) 1_655
N1 Li1 3.526(10) 1_655
N1 C1 3.549(5) 4_455
C1 C1 3.513(5) 1_655
C1 C4 3.528(5) 1_655
C2 C2 3.513(5) 1_655
C3 C3 3.513(10) 1_655
C4 C4 3.513(5) 1_655
Li1 Li1 3.513(15) 1_655

loop_
_geom_hbond_atom_site_label_D
_geom_hbond_atom_site_label_H
_geom_hbond_atom_site_label_A
_geom_hbond_site_symmetry_A
_geom_hbond_distance_DH
_geom_hbond_distance_HA
_geom_hbond_distance_DA
_geom_hbond_angle_DHA
_geom_hbond_publ_flag
O1 H3 O1 1_455 0.97 2.55 3.513(2) 171 yes
O3 H4 O2 3_556 0.83 1.98 2.775(3) 160 yes

loop_
_geom_torsion_atom_site_label_1
_geom_torsion_atom_site_label_2
_geom_torsion_atom_site_label_3
_geom_torsion_atom_site_label_4
_geom_torsion_site_symmetry_2
_geom_torsion_site_symmetry_3
_geom_torsion_site_symmetry_4
_geom_torsion
_geom_torsion_publ_flag
O1 C4 C1 N1 . . . 4.8(4) no
O1 C4 C1 C2 . . . -173.8(3) no
O1 Li1 O1 C4 . 4_555 4_555 -31.0(10) no
O1 Li1 O1 H3 . 4_555 4_555 81.4 no
O1 Li1 O3 Li1 . . 1_455 -76.1(2) no
O1 Li1 O3 H4 . . . 54.8 no
O1 Li1 O3 H4 . . 4_555 152.9 no
O1 Li1 N1 C1 . . . -7.1(5) no
O1 Li1 N1 C1 . . 4_555 176.0(3) no
O2 C4 O1 Li1 . . . 170.4(4) no
O2 C4 O1 H3 . . . -83.7 no
O2 C4 C1 N1 . . . -176.2(3) no
O2 C4 C1 C2 . . . 5.2(5) no
O3 Li1 O1 C4 . . . 147.9(3) no
O3 Li1 O1 H3 . . . 35.2 no
O3 Li1 O1 C4 . 4_555 4_555 -147.9(3) no
O3 Li1 O1 H3 . 4_555 4_555 -35.2 no
O3 Li1 N1 C1 . . . -91.6(3) no
O3 Li1 N1 C1 . . 4_555 91.6(3) no
O3 Li1 O1 C4 1_455 1_455 1_455 -93.0(4) no
O3 Li1 O1 H3 1_455 1_455 1_455 154.3 no
O3 Li1 O1 C4 1_455 4_455 4_455 93.0(4) no
O3 Li1 O1 H3 1_455 4_455 4_455 -154.3 no
O3 Li1 O3 H4 1_455 1_455 1_455 -49.1 no
O3 Li1 O3 H4 1_455 1_455 4_455 49.1 no
N1 C1 C2 C3 . . . 0.6(5) no
N1 C1 C2 H1 . . . -178.9 no
N1 C1 C2 C3 4_555 4_555 . -0.6(5) no
N1 C1 C2 H1 4_555 4_555 4_555 178.9 no
N1 Li1 O1 C4 . . . 10.0(4) no
N1 Li1 O1 H3 . . . -102.7 no
N1 Li1 O1 C4 . 4_555 4_555 -10.0(4) no
N1 Li1 O1 H3 . 4_555 4_555 102.7 no
N1 Li1 O3 Li1 . . 1_455 0.0000(2) no
N1 Li1 O3 H4 . . . 130.9 no
N1 Li1 O3 H4 . . 4_555 -130.9 no
C1 N1 C1 C2 . 4_555 4_555 0.5(6) no
C1 N1 C1 C4 . 4_555 4_555 179.1(3) no
C1 C2 C3 C2 . . 4_555 -0.7(7) no
C1 C2 C3 H2 . . . -174.2 no
C1 C4 O1 Li1 . . . -10.7(4) no
C1 C4 O1 H3 . . . 95.3 no
C2 C1 N1 Li1 . . . -177.4(4) no
C2 C3 C2 H1 . 4_555 4_555 -178.8 no
C3 C2 C1 C4 . . . 179.1(3) no
C3 C2 C1 C4 4_555 4_555 4_555 -179.1(3) no
C4 C1 N1 Li1 . . . 4.0(5) no
C4 C1 C2 H1 . . . -0.5 no
Li1 O3 Li1 O3 . 1_455 1_455 180.00000(10) no
H1 C2 C3 H2 . . . 5.4 no
H1 C2 C3 H2 . . . 5.4 no
